data_1008230
loop_
_publ_author_name
'Bertaut, F'
'Delorme, C'

_publ_section_title
;
Etude des deformations dans quelques spinelles de cuivre.
;
_journal_coden_ASTM COREAF
_journal_name_full
;
Comptes Rendus Hebdomadaires des Seances de l'Academie des Sciences
(1884 - 1965)
;
_journal_page_first 504
_journal_page_last 505
_journal_volume 239
_journal_year 1954
_chemical_formula_structural 'Ge1 Co1.8 Cu0.2 O4'
_chemical_formula_sum 'Co1.8 Cu0.2 Ge O4'
_chemical_name_systematic 'Germanium cobalt copper oxide (1/1.8/0.2/4)'
_cell_angle_alpha 90
_cell_angle_beta 90
_cell_angle_gamma 90
_cell_formula_units_Z 0
_cell_length_a 8.21
_cell_length_b 8.21
_cell_length_c 8.5
_cell_volume 572.9
_cod_original_formula_sum 'Co1.8 Cu.2 Ge O4'
_cod_database_code 1008230

loop_
_atom_site_label
_atom_site_fract_x
_atom_site_fract_y
_atom_site_fract_z
? ? ? ?
